data_7245870
loop_
_publ_author_name
'Li, Huan'
'Cui, Xiaoqin'
'Li, Xin'
'Dong, Jing'
'Wang, Yuan'
'Zhang, Xian-Ming'

_publ_section_title
;
 A close-packed Ti6 and Ti12 nanocluster superstructure
;
_journal_issue 1
_journal_name_full CrystEngComm
_journal_page_first 53
_journal_page_last 57
_journal_paper_doi 10.1039/D2CE01198K
_journal_volume 25
_journal_year 2023
_chemical_formula_moiety '3(C54 H72 N6 O24 Ti6), C54 H126 O32 Ti12'
_chemical_formula_sum 'C216 H342 N18 O104 Ti30'
_chemical_formula_weight 6292.06
_space_group_crystal_system trigonal
_space_group_IT_number 148
_space_group_name_Hall '-R 3'
_space_group_name_H-M_alt 'R -3 :H'
_atom_sites_solution_hydrogens mixed
_atom_sites_solution_primary dual
_audit_creation_date 2022-11-07
_audit_creation_method
;
Olex2 1.5
(compiled 2022.04.07 svn.rca3783a0 for OlexSys, GUI svn.r6498)
;
_audit_update_record
;
2022-11-08 deposited with the CCDC.	2022-11-18 downloaded from the CCDC.
;
_cell_angle_alpha 90
_cell_angle_beta 90
_cell_angle_gamma 120
_cell_formula_units_Z 3
_cell_length_a 30.0732(10)
_cell_length_b 30.0732(10)
_cell_length_c 29.0267(11)
_cell_measurement_reflns_used 6949
_cell_measurement_temperature 298(1)
_cell_measurement_theta_max 74.6180
_cell_measurement_theta_min 3.4380
_cell_volume 22734.6(14)
_computing_cell_refinement 'CrysAlisPro 1.171.39.46 (Rigaku OD, 2018)'
_computing_data_collection 'CrysAlisPro 1.171.39.46 (Rigaku OD, 2018)'
_computing_data_reduction 'CrysAlisPro 1.171.39.46 (Rigaku OD, 2018)'
_computing_molecular_graphics 'Olex2 1.5 (Dolomanov et al., 2009)'
_computing_publication_material 'Olex2 1.5 (Dolomanov et al., 2009)'
_computing_structure_refinement 'SHELXL 2018/3 (Sheldrick, 2015)'
_computing_structure_solution 'SHELXT 2014/5 (Sheldrick, 2014)'
_diffrn_ambient_environment air
_diffrn_ambient_temperature 298(1)
_diffrn_detector 'CCD plate'
_diffrn_measured_fraction_theta_full 0.990
_diffrn_measured_fraction_theta_max 0.942
_diffrn_measurement_details
;
List of Runs (angles in degrees, time in seconds):

  # Type    Start    End  Width  t~exp~   \w     \q     \k     \f   Frames
#--------------------------------------------------------------------------
  1  \w     84.00 163.00   0.50   35.00    --  101.00  41.00 -36.00  158
  2  \w     74.00 130.00   0.50   35.00    --  101.00 -72.00-124.00  112
  3  \w      4.00  34.00   0.50    0.80    --    0.00  82.00 150.00   60
  4  \w    -33.00  39.00   0.50    0.80    --    0.00  82.00 -90.00  144
  5  \w     98.00 152.00   0.50   35.00    --  101.00  81.00-132.00  108
  6  \w     77.00 174.00   0.50   35.00    --  101.00  77.00   0.00  194
;
_diffrn_measurement_device 'four-circle diffractometer'
_diffrn_measurement_device_type 'XtaLAB AFC12 (RINC): Kappa single'
_diffrn_measurement_method '\w scans'
_diffrn_orient_matrix_type 'CrysAlisPro convention (1999,Acta A55,543-557)'
_diffrn_orient_matrix_UB_11 -0.0116550667
_diffrn_orient_matrix_UB_12 0.0379454667
_diffrn_orient_matrix_UB_13 -0.0254343333
_diffrn_orient_matrix_UB_21 -0.0284109000
_diffrn_orient_matrix_UB_22 -0.0404126000
_diffrn_orient_matrix_UB_23 -0.0378052000
_diffrn_orient_matrix_UB_31 -0.0505882000
_diffrn_orient_matrix_UB_32 -0.0206036000
_diffrn_orient_matrix_UB_33 0.0271468000
_diffrn_radiation_monochromator mirror
_diffrn_radiation_probe x-ray
_diffrn_radiation_type 'Cu K\a'
_diffrn_radiation_wavelength 1.54184
_diffrn_reflns_av_R_equivalents 0.0622
_diffrn_reflns_av_unetI/netI 0.0763
_diffrn_reflns_Laue_measured_fraction_full 0.990
_diffrn_reflns_Laue_measured_fraction_max 0.942
_diffrn_reflns_limit_h_max 36
_diffrn_reflns_limit_h_min -36
_diffrn_reflns_limit_k_max 32
_diffrn_reflns_limit_k_min -37
_diffrn_reflns_limit_l_max 36
_diffrn_reflns_limit_l_min -36
_diffrn_reflns_number 21819
_diffrn_reflns_point_group_measured_fraction_full 0.990
_diffrn_reflns_point_group_measured_fraction_max 0.942
_diffrn_reflns_theta_full 67.684
_diffrn_reflns_theta_max 76.527
_diffrn_reflns_theta_min 3.486
_diffrn_source 'Rotating-anode X-ray tube'
_diffrn_source_type 'Rigaku (Cu) X-ray Source'
_exptl_absorpt_coefficient_mu 7.012
_exptl_absorpt_correction_T_max 1.00000
_exptl_absorpt_correction_T_min 0.55734
_exptl_absorpt_correction_type multi-scan
_exptl_absorpt_process_details
;
CrysAlisPro 1.171.39.46 (Rigaku Oxford Diffraction, 2018)
Empirical absorption correction using spherical harmonics,
 implemented in SCALE3 ABSPACK scaling algorithm.
;
_exptl_crystal_colour colourless
_exptl_crystal_colour_primary colourless
_exptl_crystal_density_diffrn 1.379
_exptl_crystal_description block
_exptl_crystal_F_000 9768
_exptl_crystal_size_max 0.5
_exptl_crystal_size_mid 0.02
_exptl_crystal_size_min 0.01
_refine_diff_density_max 0.774
_refine_diff_density_min -1.006
_refine_diff_density_rms 0.125
_refine_ls_extinction_method none
_refine_ls_goodness_of_fit_ref 1.133
_refine_ls_hydrogen_treatment constr
_refine_ls_matrix_type full
_refine_ls_number_parameters 594
_refine_ls_number_reflns 10015
_refine_ls_number_restraints 185
_refine_ls_restrained_S_all 1.124
_refine_ls_R_factor_all 0.1774
_refine_ls_R_factor_gt 0.1178
_refine_ls_shift/su_max 0.010
_refine_ls_shift/su_mean 0.001
_refine_ls_structure_factor_coef Fsqd
_refine_ls_weighting_details 'w=1/[\s^2^(Fo^2^)+(0.2000P)^2^] where P=(Fo^2^+2Fc^2^)/3'
_refine_ls_weighting_scheme calc
_refine_ls_wR_factor_gt 0.3109
_refine_ls_wR_factor_ref 0.3636
_reflns_Friedel_coverage 0.000
_reflns_number_gt 5164
_reflns_number_total 10015
_reflns_threshold_expression 'I > 2\s(I)'
_cod_data_source_file d2ce01198k2.cif
_cod_data_source_block ti12+ti6
_cod_depositor_comments 'Adding full bibliography for 7245870.cif.'
_cod_original_cell_volume 22734.6(17)
_cod_original_sg_symbol_H-M 'R -3'
_cod_database_code 7245870
_shelx_shelxl_version_number 2018/3
_chemical_oxdiff_formula 'C O N H Ti'
_shelx_space_group_comment
;
The symmetry employed for this shelxl refinement is uniquely defined
by the following loop, which should always be used as a source of
symmetry information in preference to the above space-group names.
They are only intended as comments.
;
_shelx_estimated_absorpt_t_max 0.933
_shelx_estimated_absorpt_t_min 0.127
_olex2_refinement_description
;
1. Fixed Uiso
 At 1.2 times of:
  All C(H) groups, All C(H,H) groups, All N(H) groups
 At 1.5 times of:
  All C(H,H,H) groups
2. Restrained distances
 C3A-C1A
 1.5 with sigma of 0.01
 C3A-C1A = C3B-C1B = C2B-C1B = C2A-C1A
 1.5 with sigma of 0.01
 C2A-C1A = C3A-C1A
 1.5 with sigma of 0.01
 C34-C36
 1.53 with sigma of 0.01
 C6B-C4 = C5B-C4
 1.5 with sigma of 0.01
 C14B-C13 = C13-C14A = C13-C15B = C15A-C13
 1.45 with sigma of 0.01
 O6-C1B
 1.36 with sigma of 0.01
 O1-C4
 1.38 with sigma of 0.01
 C6A-C4 = C5A-C4
 1.5 with sigma of 0.01
 O12-C13
 1.367 with sigma of 0.01
 C35-C34
 1.45 with sigma of 0.01
 O10-C34
 1.37 with sigma of 0.01
 O6-C1A
 1.32 with sigma of 0.01
 C12-C10
 1.5 with sigma of 0.01
 C3A-C2A
 2.52 with sigma of 0.04
 C5B-C6B
 2.52 with sigma of 0.04
 C15B-C14B
 2.4 with sigma of 0.04
 C6A-C5A
 2.52 with sigma of 0.04
 C2A-C3A \\sim C2B-C3B
 with sigma of 0.04
 C1A-C2A \\sim C1B-C2B
 with sigma of 0.02
 O6-C2A \\sim O6-C2B
 with sigma of 0.04
 C1A-C3A \\sim C1B-C3B
 with sigma of 0.02
 O6-C3A \\sim O6-C3B
 with sigma of 0.04
 C13-C15A \\sim C13-C14B
 with sigma of 0.02
 O6-C1A \\sim O6-C1B
 with sigma of 0.02
 C13-C14A \\sim C13-C15B
 with sigma of 0.02
3. Rigid bond restraints
 C5A
 with sigma for 1-2 distances of 0.01 and sigma for 1-3 distances of 0.01
4. Uiso/Uaniso restraints and constraints
Uanis(C36) \\sim Ueq, Uanis(C34) \\sim Ueq, Uanis(C35) \\sim Ueq, Uanis(C7)
\\sim Ueq, Uanis(C8) \\sim Ueq, Uanis(C9) \\sim Ueq, Uanis(C11) \\sim Ueq,
Uanis(C10) \\sim Ueq, Uanis(C12) \\sim Ueq, Uanis(C6B) \\sim Ueq: with sigma of
0.1 and sigma for terminal atoms of 0.2
Uanis(C1A) \\sim Ueq, Uanis(C2A) \\sim Ueq, Uanis(C3A) \\sim Ueq, Uanis(C1B)
\\sim Ueq, Uanis(C2B) \\sim Ueq, Uanis(C3B) \\sim Ueq: with sigma of 0.01 and
sigma for terminal atoms of 0.02
Uanis(C4) \\sim Ueq, Uanis(C5A) \\sim Ueq, Uanis(C6A) \\sim Ueq, Uanis(C5B)
\\sim Ueq, Uanis(C6B) \\sim Ueq: with sigma of 0.01 and sigma for terminal
atoms of 0.02
Uanis(C13) \\sim Ueq, Uanis(C14A) \\sim Ueq, Uanis(C15A) \\sim Ueq, Uanis(C15B)
\\sim Ueq, Uanis(C14B) \\sim Ueq: with sigma of 0.1 and sigma for terminal
atoms of 0.2
Uanis(C5A) \\sim Ueq: with sigma of 0.001 and sigma for terminal atoms of 0.002
Uanis(C1B) \\sim Ueq: with sigma of 0.001 and sigma for terminal atoms of 0.002
Uanis(C1A) = Uanis(C2A) = Uanis(C3A)
Uanis(C5A) = Uanis(C5B) = Uanis(C4) = Uanis(C6A) = Uanis(C6B)
5. Others
 Sof(HB)=Sof(C5B)=Sof(HV)=Sof(HW)=Sof(HX)=Sof(C6B)=Sof(HY)=Sof(HZ)=Sof(H4)=1-
 FVAR(1)
 Sof(HA)=Sof(C5A)=Sof(HI)=Sof(HJ)=Sof(HK)=Sof(C6A)=Sof(HS)=Sof(HT)=Sof(HU)=
 FVAR(1)
 Sof(H13A)=Sof(C15B)=Sof(H15D)=Sof(H15E)=Sof(H15F)=Sof(C14B)=Sof(H14D)=
 Sof(H14E)=Sof(H14F)=1-FVAR(2)
 Sof(H13)=Sof(C14A)=Sof(H14A)=Sof(H14B)=Sof(H14C)=Sof(C15A)=Sof(H15A)=
 Sof(H15B)=Sof(H15C)=FVAR(2)
 Sof(C1B)=Sof(H5)=Sof(C2B)=Sof(H6)=Sof(H7)=Sof(H8)=Sof(C3B)=Sof(H9)=Sof(H11)=
 Sof(H12)=1-FVAR(3)
 Sof(C1A)=Sof(HL)=Sof(C2A)=Sof(HM)=Sof(HN)=Sof(HO)=Sof(C3A)=Sof(HP)=Sof(HQ)=
 Sof(HR)=FVAR(3)
6.a Riding coordinates:
 C2A(HM,HN,HO), C3A(HP,HQ,HR), C36(H36A,H36B,H36C), C6B(HY,HZ,H4), C14B(H14D,
 H14E,H14F), C2B(H6,H7,H8), C3B(H9,H11,H12)
6.b Ternary CH refined with riding coordinates:
 C10(H10), C7(H), C4(HA), C4(HB), C1A(HL), C34(H34), C13(H13), C13(H13A),
 C1B(H5)
6.c Aromatic/amide H refined with riding coordinates:
 N2(H2), C27(H27), N1(H1), C24(H24), C33(H33), C18(H18), N3(H3), C30(H30),
 C32(H32), C26(H26), C25(H25), C21(H21), C19(H19), C31(H31), C20(H20)
6.d Idealised Me refined as rotating group:
 C12(H12A,H12B,H12C), C11(H11A,H11B,H11C), C8(HC,HD,HE), C9(HF,HG,HH), C5A(HI,
 HJ,HK), C35(H35A,H35B,H35C), C6A(HS,HT,HU), C5B(HV,HW,HX), C14A(H14A,H14B,
 H14C), C15A(H15A,H15B,H15C), C15B(H15D,H15E,H15F)
;
_olex2_submission_special_instructions 'No special instructions were received'
_oxdiff_exptl_absorpt_empirical_details
;
Empirical correction (ABSPACK) includes:
- Absorption correction using spherical harmonics
- Frame scaling
;
_oxdiff_exptl_absorpt_empirical_full_max 1.786
_oxdiff_exptl_absorpt_empirical_full_min 0.330

loop_
_space_group_symop_operation_xyz
'x, y, z'
'-y, x-y, z'
'-x+y, -x, z'
'x+2/3, y+1/3, z+1/3'
'-y+2/3, x-y+1/3, z+1/3'
'-x+y+2/3, -x+1/3, z+1/3'
'x+1/3, y+2/3, z+2/3'
'-y+1/3, x-y+2/3, z+2/3'
'-x+y+1/3, -x+2/3, z+2/3'
'-x, -y, -z'
'y, -x+y, -z'
'x-y, x, -z'
'-x+2/3, -y+1/3, -z+1/3'
'y+2/3, -x+y+1/3, -z+1/3'
'x-y+2/3, x+1/3, -z+1/3'
'-x+1/3, -y+2/3, -z+2/3'
'y+1/3, -x+y+2/3, -z+2/3'
'x-y+1/3, x+2/3, -z+2/3'

loop_
_atom_site_label
_atom_site_type_symbol
_atom_site_fract_x
_atom_site_fract_y
_atom_site_fract_z
_atom_site_U_iso_or_equiv
_atom_site_adp_type
_atom_site_occupancy
_atom_site_site_symmetry_order
_atom_site_calc_flag
_atom_site_refinement_flags_posn
_atom_site_refinement_flags_adp
_atom_site_refinement_flags_occupancy
_atom_site_disorder_assembly
_atom_site_disorder_group
Ti4 Ti 0.66733(5) 0.86889(5) 0.90535(5) 0.0725(4) Uani 1 1 d . . . . .
Ti3 Ti 0.57950(5) 0.76963(5) 0.83262(5) 0.0716(4) Uani 1 1 d . . . . .
Ti5 Ti 0.65805(5) 0.89314(5) 0.78927(5) 0.0735(4) Uani 1 1 d . . . . .
Ti1 Ti 0.40043(8) 0.68556(8) 1.07580(9) 0.1157(7) Uani 1 1 d . . . . .
Ti2 Ti 0.36453(10) 0.58818(9) 1.15980(11) 0.1358(9) Uani 1 1 d . . . . .
O8 O 0.61375(19) 0.82169(19) 0.78743(17) 0.0723(12) Uani 1 1 d . . . . .
O9 O 0.68686(19) 0.90416(18) 0.84958(17) 0.0719(12) Uani 1 1 d . . . . .
O7 O 0.62093(19) 0.80083(19) 0.88491(17) 0.0722(12) Uani 1 1 d . . . . .
O15 O 0.6044(2) 0.7367(2) 0.72999(18) 0.0793(13) Uani 1 1 d . . . . .
O14 O 0.5473(2) 0.7000(2) 0.8657(2) 0.0811(14) Uani 1 1 d . . . . .
O17 O 0.6621(2) 0.8281(2) 0.69821(18) 0.0840(14) Uani 1 1 d . . . . .
O18 O 0.6538(2) 0.8944(2) 0.7189(2) 0.0845(15) Uani 1 1 d . . . . .
O16 O 0.5413(2) 0.7183(2) 0.77953(19) 0.0788(13) Uani 1 1 d . . . . .
O12 O 0.6144(2) 0.9154(2) 0.7990(2) 0.0871(15) Uani 1 1 d D . . . .
O13 O 0.6163(2) 0.6997(2) 0.8932(2) 0.0859(15) Uani 1 1 d . . . . .
O11 O 0.5247(2) 0.7767(2) 0.8438(2) 0.0886(15) Uani 1 1 d . . . . .
O10 O 0.6239(2) 0.8876(2) 0.9278(2) 0.0923(16) Uani 1 1 d D . . . .
C23 C 0.5211(3) 0.6744(3) 0.7082(3) 0.079(2) Uani 1 1 d . . . . .
C28 C 0.6560(3) 0.8651(4) 0.6890(3) 0.078(2) Uani 1 1 d . . . . .
C16 C 0.5693(3) 0.6791(3) 0.8866(3) 0.078(2) Uani 1 1 d . . . . .
C22 C 0.5584(3) 0.7122(3) 0.7415(3) 0.0735(19) Uani 1 1 d . . . . .
N2 N 0.5352(4) 0.6721(4) 0.6648(3) 0.110(3) Uani 1 1 d . . . . .
H2 H 0.566764 0.691624 0.657137 0.132 Uiso 1 1 calc R U . . .
O3 O 0.333333 0.666667 1.1046(6) 0.121(4) Uani 1 3 d S T P . .
C17 C 0.5369(4) 0.6259(3) 0.9048(3) 0.088(2) Uani 1 1 d . . . . .
C29 C 0.6507(3) 0.8753(4) 0.6403(3) 0.090(2) Uani 1 1 d . . . . .
O4 O 0.4107(3) 0.6446(3) 1.1224(3) 0.125(3) Uani 1 1 d . . . . .
O5 O 0.3055(3) 0.5671(3) 1.1227(3) 0.129(3) Uani 1 1 d . . . . .
C27 C 0.5012(5) 0.6400(4) 0.6320(4) 0.102(3) Uani 1 1 d . . . . .
H27 H 0.512061 0.639396 0.602143 0.123 Uiso 1 1 calc R U . . .
N1 N 0.6517(4) 0.9202(5) 0.6279(4) 0.144(4) Uani 1 1 d . . . . .
H1 H 0.656334 0.942114 0.649057 0.173 Uiso 1 1 calc R U . . .
C24 C 0.4703(4) 0.6422(4) 0.7204(4) 0.107(3) Uani 1 1 d . . . . .
H24 H 0.459863 0.642771 0.750491 0.128 Uiso 1 1 calc R U . . .
C33 C 0.6455(6) 0.9314(7) 0.5833(5) 0.136(5) Uani 1 1 d . . . . .
H33 H 0.647352 0.962229 0.575551 0.164 Uiso 1 1 calc R U . . .
O1 O 0.4563(4) 0.7019(4) 1.0428(4) 0.154(3) Uani 1 1 d D . . . .
C18 C 0.5558(5) 0.6056(5) 0.9345(5) 0.129(4) Uani 1 1 d . . . . .
H18 H 0.589478 0.624583 0.944939 0.155 Uiso 1 1 calc R U . . .
N3 N 0.4871(4) 0.5977(4) 0.8918(4) 0.138(4) Uani 1 1 d . . . . .
H3 H 0.474072 0.611051 0.873983 0.165 Uiso 1 1 calc R U . . .
O2 O 0.3785(3) 0.7294(3) 1.0418(3) 0.132(3) Uani 1 1 d . . . . .
C30 C 0.6417(6) 0.8412(6) 0.6064(4) 0.130(4) Uani 1 1 d . . . . .
H30 H 0.641492 0.810841 0.612795 0.156 Uiso 1 1 calc R U . . .
C32 C 0.6367(6) 0.8949(8) 0.5510(5) 0.158(6) Uani 1 1 d . . . . .
H32 H 0.633311 0.901496 0.520258 0.190 Uiso 1 1 calc R U . . .
O6 O 0.3819(5) 0.5422(4) 1.1561(6) 0.189(5) Uani 1 1 d D . . . .
C26 C 0.4518(5) 0.6094(4) 0.6445(5) 0.125(4) Uani 1 1 d . . . . .
H26 H 0.428381 0.587648 0.622698 0.150 Uiso 1 1 calc R U . . .
C25 C 0.4349(5) 0.6094(5) 0.6888(6) 0.139(5) Uani 1 1 d . . . . .
H25 H 0.400731 0.587960 0.697039 0.166 Uiso 1 1 calc R U . . .
C21 C 0.4570(6) 0.5477(5) 0.9070(6) 0.149(5) Uani 1 1 d . . . . .
H21 H 0.423215 0.528113 0.897117 0.178 Uiso 1 1 calc R U . . .
C19 C 0.5240(7) 0.5553(7) 0.9494(7) 0.172(7) Uani 1 1 d . . . . .
H19 H 0.537208 0.540992 0.969817 0.206 Uiso 1 1 calc R U . . .
C31 C 0.6328(7) 0.8515(8) 0.5619(4) 0.161(6) Uani 1 1 d . . . . .
H31 H 0.623717 0.826447 0.539380 0.194 Uiso 1 1 calc R U . . .
C20 C 0.4770(7) 0.5277(6) 0.9361(7) 0.165(6) Uani 1 1 d . . . . .
H20 H 0.457136 0.494200 0.946675 0.198 Uiso 1 1 calc R U . . .
C10 C 0.4742(5) 0.7593(6) 0.8390(9) 0.187(8) Uani 1 1 d D U . . .
H10 H 0.472732 0.747298 0.807347 0.225 Uiso 1 1 calc R U . . .
C12 C 0.4594(8) 0.7978(8) 0.8261(9) 0.210(9) Uani 1 1 d D U . . .
H12A H 0.480955 0.829403 0.842119 0.315 Uiso 1 1 calc R U . . .
H12B H 0.424209 0.785283 0.834483 0.315 Uiso 1 1 calc R U . . .
H12C H 0.463414 0.803711 0.793520 0.315 Uiso 1 1 calc R U . . .
C11 C 0.4393(6) 0.7115(8) 0.8558(10) 0.252(13) Uani 1 1 d . U . . .
H11A H 0.419997 0.689485 0.830656 0.378 Uiso 1 1 calc R U . . .
H11B H 0.416330 0.714559 0.876795 0.378 Uiso 1 1 calc R U . . .
H11C H 0.457176 0.697027 0.871559 0.378 Uiso 1 1 calc R U . . .
C7 C 0.4074(7) 0.7691(9) 1.0049(8) 0.193(8) Uani 1 1 d . U . . .
H H 0.438141 0.766901 0.998158 0.232 Uiso 1 1 calc R U . . .
C4 C 0.5082(5) 0.7188(9) 1.0375(8) 0.219(7) Uani 1 1 d D U . . .
HA H 0.527688 0.752597 1.052112 0.263 Uiso 0.55(2) 1 calc R U P A 1
HB H 0.510039 0.696746 1.061424 0.263 Uiso 0.45(2) 1 calc R U P A 2
C8 C 0.3734(11) 0.7501(13) 0.9607(9) 0.265(14) Uani 1 1 d . U . . .
HC H 0.362945 0.714741 0.955165 0.397 Uiso 1 1 calc R U . . .
HD H 0.392821 0.770428 0.934770 0.397 Uiso 1 1 calc R U . . .
HE H 0.343585 0.753538 0.964790 0.397 Uiso 1 1 calc R U . . .
C9 C 0.4261(14) 0.8218(8) 1.0249(15) 0.35(2) Uani 1 1 d . U . . .
HF H 0.401305 0.820512 1.046506 0.528 Uiso 1 1 calc R U . . .
HG H 0.430822 0.845414 1.000626 0.528 Uiso 1 1 calc R U . . .
HH H 0.458235 0.833094 1.040434 0.528 Uiso 1 1 calc R U . . .
C5A C 0.5242(17) 0.6835(15) 1.0593(13) 0.219(7) Uani 0.55(2) 1 d D U P A 1
HI H 0.523888 0.686285 1.092229 0.328 Uiso 0.55(2) 1 calc R U P A 1
HJ H 0.558245 0.692924 1.049248 0.328 Uiso 0.55(2) 1 calc R U P A 1
HK H 0.500784 0.648700 1.050280 0.328 Uiso 0.55(2) 1 calc R U P A 1
C1A C 0.3994(19) 0.5094(16) 1.1565(15) 0.48(2) Uani 0.938(18) 1 d D U P B 1
HL H 0.394561 0.492276 1.186374 0.571 Uiso 0.938(18) 1 calc R U P B 1
C2A C 0.366(2) 0.473(2) 1.119(2) 0.48(2) Uani 0.938(18) 1 d D U P B 1
HM H 0.368076 0.493043 1.092689 0.714 Uiso 0.938(18) 1 d R U P B 1
HN H 0.331176 0.454493 1.129919 0.714 Uiso 0.938(18) 1 d R U P B 1
HO H 0.377776 0.449833 1.111740 0.714 Uiso 0.938(18) 1 d R U P B 1
C3A C 0.4550(19) 0.544(2) 1.145(2) 0.48(2) Uani 0.938(18) 1 d D U P B 1
HP H 0.474766 0.529639 1.157087 0.714 Uiso 0.938(18) 1 d R U P B 1
HQ H 0.466666 0.577209 1.158308 0.714 Uiso 0.938(18) 1 d R U P B 1
HR H 0.459196 0.547299 1.112077 0.714 Uiso 0.938(18) 1 d R U P B 1
C36 C 0.5387(7) 0.8520(19) 0.9457(12) 0.46(4) Uani 1 1 d D U . . .
H36A H 0.515986 0.860738 0.961329 0.684 Uiso 1 1 d R U . . .
H36B H 0.527966 0.816578 0.951329 0.684 Uiso 1 1 d R U . . .
H36C H 0.537796 0.857428 0.913199 0.684 Uiso 1 1 d R U . . .
C34 C 0.5934(7) 0.8862(8) 0.9634(6) 0.215(10) Uani 1 1 d D U . . .
H34 H 0.598493 0.867608 0.988768 0.258 Uiso 1 1 calc R U . . .
C35 C 0.6105(14) 0.9374(9) 0.9796(11) 0.39(3) Uani 1 1 d D U . . .
H35A H 0.635765 0.961679 0.958715 0.583 Uiso 1 1 calc R U . . .
H35B H 0.625374 0.941685 1.009655 0.583 Uiso 1 1 calc R U . . .
H35C H 0.581835 0.943057 0.981090 0.583 Uiso 1 1 calc R U . . .
C6A C 0.5219(19) 0.7245(19) 0.9871(9) 0.219(7) Uani 0.55(2) 1 d D U P A 1
HS H 0.511369 0.691298 0.974167 0.328 Uiso 0.55(2) 1 calc R U P A 1
HT H 0.558297 0.746098 0.983652 0.328 Uiso 0.55(2) 1 calc R U P A 1
HU H 0.504607 0.739648 0.971412 0.328 Uiso 0.55(2) 1 calc R U P A 1
C5B C 0.530(2) 0.702(2) 0.9995(16) 0.219(7) Uani 0.45(2) 1 d D U P A 2
HV H 0.535001 0.674584 1.010413 0.328 Uiso 0.45(2) 1 calc R U P A 2
HW H 0.561915 0.730136 0.989638 0.328 Uiso 0.45(2) 1 calc R U P A 2
HX H 0.506150 0.689580 0.974114 0.328 Uiso 0.45(2) 1 calc R U P A 2
C6B C 0.5430(17) 0.7688(13) 1.0611(16) 0.219(7) Uani 0.45(2) 1 d D U P A 2
HY H 0.522797 0.778778 1.079309 0.328 Uiso 0.45(2) 1 d R U P A 2
HZ H 0.562087 0.794898 1.038559 0.328 Uiso 0.45(2) 1 d R U P A 2
H4 H 0.566377 0.764648 1.080689 0.328 Uiso 0.45(2) 1 d R U P A 2
C13 C 0.6048(8) 0.9546(6) 0.8060(6) 0.174(7) Uani 1 1 d D U . . .
H13 H 0.567997 0.931146 0.801058 0.209 Uiso 0.57(3) 1 calc R U P C 1
H13A H 0.595023 0.949375 0.838584 0.209 Uiso 0.43(3) 1 calc R U P C 2
C14A C 0.594(2) 0.9674(17) 0.8510(8) 0.25(3) Uani 0.57(3) 1 d D U P C 1
H14A H 0.559979 0.961444 0.851962 0.371 Uiso 0.57(3) 1 calc R U P C 1
H14B H 0.618134 1.002913 0.857378 0.371 Uiso 0.57(3) 1 calc R U P C 1
H14C H 0.598340 0.946384 0.873727 0.371 Uiso 0.57(3) 1 calc R U P C 1
C15A C 0.6074(15) 0.9819(11) 0.7640(8) 0.155(13) Uani 0.57(3) 1 d D U P C 1
H15A H 0.631536 0.980526 0.743216 0.232 Uiso 0.57(3) 1 calc R U P C 1
H15B H 0.618392 1.017052 0.771218 0.232 Uiso 0.57(3) 1 calc R U P C 1
H15C H 0.574155 0.966222 0.749849 0.232 Uiso 0.57(3) 1 calc R U P C 1
C15B C 0.5604(19) 0.954(2) 0.786(2) 0.25(4) Uani 0.43(3) 1 d D U P C 2
H15D H 0.535779 0.919891 0.776731 0.372 Uiso 0.43(3) 1 calc R U P C 2
H15E H 0.570823 0.976518 0.759798 0.372 Uiso 0.43(3) 1 calc R U P C 2
H15F H 0.545128 0.965876 0.808585 0.372 Uiso 0.43(3) 1 calc R U P C 2
C14B C 0.6490(13) 1.0056(11) 0.808(3) 0.27(4) Uani 0.43(3) 1 d D U P C 2
H14D H 0.640187 1.027320 0.824752 0.408 Uiso 0.43(3) 1 d R U P C 2
H14E H 0.659847 1.019360 0.777132 0.408 Uiso 0.43(3) 1 d R U P C 2
H14F H 0.676487 1.003910 0.822822 0.408 Uiso 0.43(3) 1 d R U P C 2
C1B C 0.4058(19) 0.5152(18) 1.1461(19) 0.023(16) Uani 0.062(18) 1 d D U P B 2
H5 H 0.431068 0.518778 1.169272 0.028 Uiso 0.062(18) 1 calc R U P B 2
C2B C 0.359(4) 0.463(2) 1.145(11) 0.3(2) Uani 0.062(18) 1 d D U P B 2
H6 H 0.331382 0.465459 1.131148 0.392 Uiso 0.062(18) 1 d R U P B 2
H7 H 0.349662 0.449819 1.175728 0.392 Uiso 0.062(18) 1 d R U P B 2
H8 H 0.365412 0.439669 1.127078 0.392 Uiso 0.062(18) 1 d R U P B 2
C3B C 0.429(10) 0.538(9) 1.100(5) 0.21(14) Uani 0.062(18) 1 d D U P B 2
H9 H 0.465710 0.555834 1.103968 0.315 Uiso 0.062(18) 1 d R U P B 2
H11 H 0.418600 0.562104 1.090688 0.315 Uiso 0.062(18) 1 d R U P B 2
H12 H 0.419080 0.511814 1.077408 0.315 Uiso 0.062(18) 1 d R U P B 2

loop_
_atom_site_aniso_label
_atom_site_aniso_U_11
_atom_site_aniso_U_22
_atom_site_aniso_U_33
_atom_site_aniso_U_23
_atom_site_aniso_U_13
_atom_site_aniso_U_12
Ti4 0.0736(8) 0.0813(8) 0.0629(8) -0.0086(6) -0.0070(6) 0.0390(7)
Ti3 0.0677(8) 0.0764(8) 0.0668(8) -0.0041(6) -0.0071(6) 0.0331(6)
Ti5 0.0780(8) 0.0740(8) 0.0695(8) -0.0022(6) -0.0121(6) 0.0388(7)
Ti1 0.1066(13) 0.1133(14) 0.1292(18) 0.0033(12) 0.0152(11) 0.0564(11)
Ti2 0.1233(17) 0.1073(15) 0.191(3) -0.0022(14) -0.0002(15) 0.0684(13)
O8 0.070(3) 0.078(3) 0.068(3) -0.005(2) -0.012(2) 0.036(2)
O9 0.079(3) 0.068(3) 0.071(3) -0.011(2) -0.006(2) 0.039(2)
O7 0.076(3) 0.076(3) 0.065(3) -0.003(2) -0.003(2) 0.039(2)
O15 0.077(3) 0.086(3) 0.065(3) -0.014(2) -0.014(2) 0.034(3)
O14 0.079(3) 0.079(3) 0.080(3) 0.004(3) -0.006(3) 0.035(3)
O17 0.090(4) 0.090(4) 0.066(3) -0.001(3) -0.003(3) 0.040(3)
O18 0.090(4) 0.096(4) 0.068(3) 0.011(3) -0.004(3) 0.047(3)
O16 0.079(3) 0.077(3) 0.071(3) -0.008(2) -0.016(2) 0.031(3)
O12 0.097(4) 0.086(4) 0.084(4) -0.003(3) -0.007(3) 0.050(3)
O13 0.084(4) 0.081(3) 0.083(4) 0.014(3) -0.004(3) 0.034(3)
O11 0.076(3) 0.092(4) 0.097(4) -0.013(3) -0.003(3) 0.042(3)
O10 0.090(4) 0.097(4) 0.094(4) -0.011(3) -0.006(3) 0.050(3)
C23 0.096(6) 0.065(4) 0.071(5) -0.015(3) -0.013(4) 0.037(4)
C28 0.073(4) 0.092(5) 0.061(4) 0.001(4) -0.005(3) 0.035(4)
C16 0.086(5) 0.075(5) 0.064(4) -0.011(3) -0.003(4) 0.033(4)
C22 0.091(5) 0.064(4) 0.062(4) -0.008(3) -0.016(4) 0.037(4)
N2 0.106(6) 0.116(6) 0.110(7) -0.018(5) -0.019(5) 0.057(5)
O3 0.094(5) 0.094(5) 0.176(13) 0.000 0.000 0.047(2)
C17 0.091(6) 0.082(5) 0.070(5) 0.001(4) -0.005(4) 0.028(5)
C29 0.080(5) 0.103(6) 0.070(5) 0.014(5) -0.003(4) 0.033(5)
O4 0.121(5) 0.129(6) 0.153(7) 0.018(5) 0.024(5) 0.084(5)
O5 0.140(6) 0.096(5) 0.150(7) -0.013(4) 0.010(5) 0.059(4)
C27 0.120(8) 0.096(6) 0.092(7) -0.031(5) -0.024(6) 0.055(6)
N1 0.132(8) 0.182(11) 0.107(8) 0.018(7) 0.007(6) 0.070(8)
C24 0.101(7) 0.085(6) 0.094(7) -0.025(5) -0.013(5) 0.016(5)
C33 0.156(11) 0.187(13) 0.074(7) 0.033(8) 0.014(7) 0.092(10)
O1 0.118(6) 0.160(8) 0.200(10) 0.025(7) 0.035(6) 0.081(6)
C18 0.123(9) 0.115(8) 0.129(10) 0.050(7) 0.004(7) 0.045(7)
N3 0.123(8) 0.100(6) 0.163(10) 0.021(6) -0.001(7) 0.035(6)
O2 0.127(6) 0.124(6) 0.139(7) 0.023(5) 0.029(5) 0.058(5)
C30 0.167(11) 0.158(10) 0.063(6) -0.010(6) -0.016(6) 0.080(9)
C32 0.160(12) 0.208(17) 0.075(8) 0.050(10) 0.001(7) 0.068(12)
O6 0.157(9) 0.140(8) 0.294(16) 0.002(9) -0.011(9) 0.091(7)
C26 0.125(10) 0.101(7) 0.120(10) -0.043(7) -0.042(8) 0.036(7)
C25 0.104(8) 0.099(7) 0.153(12) -0.037(8) -0.009(8) 0.005(6)
C21 0.115(9) 0.113(9) 0.166(13) 0.025(9) -0.015(9) 0.018(8)
C19 0.150(14) 0.149(12) 0.206(18) 0.078(12) 0.004(12) 0.067(11)
C31 0.212(17) 0.188(15) 0.060(7) -0.005(8) -0.013(8) 0.082(13)
C20 0.125(11) 0.121(10) 0.199(17) 0.048(11) 0.020(11) 0.025(9)
C10 0.081(8) 0.141(12) 0.34(3) 0.031(14) 0.019(11) 0.058(8)
C12 0.172(16) 0.23(2) 0.29(3) 0.047(18) 0.021(16) 0.145(16)
C11 0.085(9) 0.172(16) 0.42(4) 0.04(2) 0.043(15) 0.008(10)
C7 0.139(13) 0.21(2) 0.190(19) 0.064(15) 0.025(12) 0.056(13)
C4 0.218(7) 0.220(7) 0.219(7) 0.000(2) 0.001(2) 0.109(4)
C8 0.24(3) 0.39(4) 0.21(2) 0.10(3) 0.02(2) 0.19(3)
C9 0.36(4) 0.102(13) 0.48(6) 0.07(2) -0.03(4) 0.030(19)
C5A 0.218(7) 0.220(7) 0.219(7) 0.000(2) 0.001(2) 0.109(4)
C1A 0.48(2) 0.48(2) 0.48(2) -0.001(8) 0.000(8) 0.244(14)
C2A 0.48(2) 0.48(2) 0.48(2) -0.001(8) 0.000(8) 0.244(14)
C3A 0.48(2) 0.48(2) 0.48(2) -0.001(8) 0.000(8) 0.244(14)
C36 0.17(2) 0.69(9) 0.45(6) 0.08(6) 0.15(3) 0.17(4)
C34 0.178(17) 0.27(3) 0.24(2) -0.006(19) 0.062(17) 0.144(18)
C35 0.38(4) 0.27(3) 0.39(4) -0.19(3) 0.17(4) 0.06(3)
C6A 0.218(7) 0.220(7) 0.219(7) 0.000(2) 0.001(2) 0.109(4)
C5B 0.218(7) 0.220(7) 0.219(7) 0.000(2) 0.001(2) 0.109(4)
C6B 0.218(7) 0.220(7) 0.219(7) 0.000(2) 0.001(2) 0.109(4)
C13 0.226(19) 0.168(15) 0.185(17) -0.031(12) -0.021(13) 0.141(15)
C14A 0.47(8) 0.20(4) 0.13(3) -0.02(2) -0.01(4) 0.21(5)
C15A 0.21(3) 0.14(2) 0.17(3) 0.029(17) -0.01(2) 0.13(2)
C15B 0.24(6) 0.33(8) 0.29(7) -0.13(6) -0.13(5) 0.23(6)
C14B 0.31(8) 0.14(4) 0.40(11) -0.10(5) -0.10(7) 0.13(4)
C1B 0.023(16) 0.023(16) 0.023(16) -0.0002(10) 0.0002(10) 0.012(8)
C2B 0.3(2) 0.3(2) 0.3(2) 0.00(2) 0.00(2) 0.13(10)
C3B 0.21(14) 0.21(14) 0.21(14) 0.00(2) 0.00(2) 0.11(7)

loop_
_atom_type_symbol
_atom_type_description
_atom_type_scat_dispersion_real
_atom_type_scat_dispersion_imag
_atom_type_scat_source
C C 0.0181 0.0091 'International Tables Vol C Tables 4.2.6.8 and 6.1.1.4'
H H 0.0000 0.0000 'International Tables Vol C Tables 4.2.6.8 and 6.1.1.4'
N N 0.0311 0.0180 'International Tables Vol C Tables 4.2.6.8 and 6.1.1.4'
O O 0.0492 0.0322 'International Tables Vol C Tables 4.2.6.8 and 6.1.1.4'
Ti Ti 0.2191 1.8069 'International Tables Vol C Tables 4.2.6.8 and 6.1.1.4'

loop_
_geom_angle_atom_site_label_1
_geom_angle_atom_site_label_2
_geom_angle_atom_site_label_3
_geom_angle
_geom_angle_site_symmetry_1
_geom_angle_site_symmetry_3
_geom_angle_publ_flag
Ti3 Ti4 Ti5 68.58(5) 16_666 16_666 ?
O8 Ti4 Ti3 37.44(14) 16_666 16_666 ?
O8 Ti4 Ti5 36.63(14) 16_666 16_666 ?
O9 Ti4 Ti3 43.93(15) . 16_666 ?
O9 Ti4 Ti5 98.69(15) . 16_666 ?
O9 Ti4 O8 79.1(2) . 16_666 ?
O9 Ti4 O7 101.2(2) . . ?
O9 Ti4 O15 89.4(2) . 16_666 ?
O9 Ti4 O17 161.2(2) . 16_666 ?
O7 Ti4 Ti3 98.60(16) . 16_666 ?
O7 Ti4 Ti5 43.90(15) . 16_666 ?
O7 Ti4 O8 78.3(2) . 16_666 ?
O7 Ti4 O15 161.1(2) . 16_666 ?
O7 Ti4 O17 88.5(2) . 16_666 ?
O15 Ti4 Ti3 78.04(17) 16_666 16_666 ?
O15 Ti4 Ti5 119.35(17) 16_666 16_666 ?
O15 Ti4 O8 88.4(2) 16_666 16_666 ?
O15 Ti4 O17 77.2(2) 16_666 16_666 ?
O17 Ti4 Ti3 119.06(18) 16_666 16_666 ?
O17 Ti4 Ti5 77.09(18) 16_666 16_666 ?
O17 Ti4 O8 87.3(2) 16_666 16_666 ?
O10 Ti4 Ti3 143.7(2) . 16_666 ?
O10 Ti4 Ti5 142.6(2) . 16_666 ?
O10 Ti4 O8 178.8(3) . 16_666 ?
O10 Ti4 O9 102.1(3) . . ?
O10 Ti4 O7 101.2(3) . . ?
O10 Ti4 O15 91.8(3) . 16_666 ?
O10 Ti4 O17 91.6(3) . 16_666 ?
Ti4 Ti3 Ti5 68.45(5) 16_666 16_666 ?
O8 Ti3 Ti4 43.80(15) . 16_666 ?
O8 Ti3 Ti5 98.46(15) . 16_666 ?
O8 Ti3 O9 78.0(2) . 16_666 ?
O8 Ti3 O14 161.2(2) . . ?
O8 Ti3 O16 88.3(2) . . ?
O9 Ti3 Ti4 36.41(14) 16_666 16_666 ?
O9 Ti3 Ti5 37.31(13) 16_666 16_666 ?
O7 Ti3 Ti4 98.40(16) . 16_666 ?
O7 Ti3 Ti5 43.67(15) . 16_666 ?
O7 Ti3 O8 101.2(2) . . ?
O7 Ti3 O9 78.6(2) . 16_666 ?
O7 Ti3 O14 89.3(2) . . ?
O7 Ti3 O16 161.6(2) . . ?
O14 Ti3 Ti4 119.72(17) . 16_666 ?
O14 Ti3 Ti5 78.40(16) . 16_666 ?
O14 Ti3 O9 89.1(2) . 16_666 ?
O14 Ti3 O16 77.6(2) . . ?
O16 Ti3 Ti4 77.50(17) . 16_666 ?
O16 Ti3 Ti5 119.79(16) . 16_666 ?
O16 Ti3 O9 88.2(2) . 16_666 ?
O11 Ti3 Ti4 141.8(2) . 16_666 ?
O11 Ti3 Ti5 144.0(2) . 16_666 ?
O11 Ti3 O8 100.3(3) . . ?
O11 Ti3 O9 178.2(3) . 16_666 ?
O11 Ti3 O7 102.3(3) . . ?
O11 Ti3 O14 92.4(3) . . ?
O11 Ti3 O16 91.3(3) . . ?
Ti4 Ti5 Ti3 69.26(5) 16_666 16_666 ?
O8 Ti5 Ti4 43.45(16) . 16_666 ?
O8 Ti5 Ti3 99.71(15) . 16_666 ?
O8 Ti5 O9 103.0(2) . . ?
O8 Ti5 O7 78.6(2) . 16_666 ?
O8 Ti5 O18 88.7(2) . . ?
O8 Ti5 O13 161.9(2) . 16_666 ?
O9 Ti5 Ti4 99.34(15) . 16_666 ?
O9 Ti5 Ti3 43.77(15) . 16_666 ?
O9 Ti5 O7 78.2(2) . 16_666 ?
O9 Ti5 O18 159.9(2) . . ?
O9 Ti5 O13 86.9(2) . 16_666 ?
O7 Ti5 Ti4 37.38(14) 16_666 16_666 ?
O7 Ti5 Ti3 36.81(13) 16_666 16_666 ?
O18 Ti5 Ti4 77.90(18) . 16_666 ?
O18 Ti5 Ti3 118.75(17) . 16_666 ?
O18 Ti5 O7 88.4(2) . 16_666 ?
O18 Ti5 O13 77.8(2) . 16_666 ?
O12 Ti5 Ti4 143.7(2) . 16_666 ?
O12 Ti5 Ti3 140.2(2) . 16_666 ?
O12 Ti5 O8 101.6(3) . . ?
O12 Ti5 O9 98.4(2) . . ?
O12 Ti5 O7 176.6(2) . 16_666 ?
O12 Ti5 O18 95.0(3) . . ?
O12 Ti5 O13 91.7(3) . 16_666 ?
O13 Ti5 Ti4 120.58(19) 16_666 16_666 ?
O13 Ti5 Ti3 76.84(16) 16_666 16_666 ?
O13 Ti5 O7 88.8(2) 16_666 16_666 ?
Ti1 Ti1 Ti1 59.999(1) 3_565 2_665 ?
Ti2 Ti1 Ti1 108.95(7) 15_557 3_565 ?
Ti2 Ti1 Ti1 108.78(7) 15_557 2_665 ?
O3 Ti1 Ti1 38.2(3) . 3_565 ?
O3 Ti1 Ti1 38.2(3) . 2_665 ?
O3 Ti1 Ti2 87.1(5) . 15_557 ?
O3 Ti1 O2 76.9(4) . . ?
O3 Ti1 O2 76.8(4) . 3_565 ?
O4 Ti1 Ti1 126.3(2) . 2_665 ?
O4 Ti1 Ti1 86.4(3) . 3_565 ?
O4 Ti1 Ti2 41.1(3) . 15_557 ?
O4 Ti1 O3 89.2(4) . . ?
O4 Ti1 O2 90.6(4) . 3_565 ?
O4 Ti1 O2 164.3(4) . . ?
O5 Ti1 Ti1 85.3(3) 2_665 2_665 ?
O5 Ti1 Ti1 125.0(2) 2_665 3_565 ?
O5 Ti1 Ti2 40.8(3) 2_665 15_557 ?
O5 Ti1 O3 87.9(4) 2_665 . ?
O5 Ti1 O4 81.8(4) 2_665 . ?
O5 Ti1 O2 163.1(4) 2_665 3_565 ?
O5 Ti1 O2 90.2(4) 2_665 . ?
O1 Ti1 Ti1 136.5(4) . 2_665 ?
O1 Ti1 Ti1 137.3(4) . 3_565 ?
O1 Ti1 Ti2 100.7(4) . 15_557 ?
O1 Ti1 O3 172.3(6) . . ?
O1 Ti1 O4 97.0(4) . . ?
O1 Ti1 O5 97.5(5) . 2_665 ?
O1 Ti1 O2 97.5(4) . . ?
O1 Ti1 O2 98.4(5) . 3_565 ?
O2 Ti1 Ti1 87.0(3) 3_565 2_665 ?
O2 Ti1 Ti1 39.0(2) . 2_665 ?
O2 Ti1 Ti1 38.9(3) 3_565 3_565 ?
O2 Ti1 Ti1 87.1(3) . 3_565 ?
O2 Ti1 Ti2 129.3(3) . 15_557 ?
O2 Ti1 Ti2 129.6(3) 3_565 15_557 ?
O2 Ti1 O2 93.3(6) . 3_565 ?
Ti2 Ti2 Ti1 71.88(12) 14_457 14_457 ?
Ti2 Ti2 Ti1 72.06(12) 15_557 14_457 ?
Ti2 Ti2 Ti2 118.23(6) 14_457 15_557 ?
O4 Ti2 Ti1 39.1(2) 14_457 14_457 ?
O4 Ti2 Ti1 114.0(3) . 14_457 ?
O4 Ti2 Ti2 123.9(2) . 14_457 ?
O4 Ti2 Ti2 39.4(3) 14_457 14_457 ?
O4 Ti2 Ti2 108.1(3) 14_457 15_557 ?
O4 Ti2 Ti2 42.9(3) . 15_557 ?
O4 Ti2 O4 143.1(4) . 14_457 ?
O4 Ti2 O5 81.3(4) . 15_557 ?
O5 Ti2 Ti1 113.3(3) . 14_457 ?
O5 Ti2 Ti1 38.7(3) 15_557 14_457 ?
O5 Ti2 Ti2 122.7(3) . 15_557 ?
O5 Ti2 Ti2 42.6(3) . 14_457 ?
O5 Ti2 Ti2 39.1(3) 15_557 15_557 ?
O5 Ti2 Ti2 107.1(3) 15_557 14_457 ?
O5 Ti2 O4 96.8(4) . . ?
O5 Ti2 O4 77.7(3) 15_557 14_457 ?
O5 Ti2 O4 81.4(4) . 14_457 ?
O5 Ti2 O5 140.8(4) . 15_557 ?
O6 Ti2 Ti1 115.5(6) . 14_457 ?
O6 Ti2 Ti2 119.6(4) . 14_457 ?
O6 Ti2 Ti2 120.8(4) . 15_557 ?
O6 Ti2 O4 107.9(6) . 14_457 ?
O6 Ti2 O4 107.7(5) . . ?
O6 Ti2 O5 108.0(5) . . ?
O6 Ti2 O5 109.8(6) . 15_557 ?
Ti3 O8 Ti4 98.8(2) . 16_666 ?
Ti5 O8 Ti4 99.9(2) . 16_666 ?
Ti5 O8 Ti3 134.7(3) . . ?
Ti4 O9 Ti3 99.7(2) . 16_666 ?
Ti4 O9 Ti5 135.4(3) . . ?
Ti5 O9 Ti3 98.9(2) . 16_666 ?
Ti4 O7 Ti5 98.7(2) . 16_666 ?
Ti3 O7 Ti4 136.9(3) . . ?
Ti3 O7 Ti5 99.5(2) . 16_666 ?
C22 O15 Ti4 130.4(5) . 16_666 ?
C16 O14 Ti3 129.0(5) . . ?
C28 O17 Ti4 130.6(5) . 16_666 ?
C28 O18 Ti5 130.3(5) . . ?
C22 O16 Ti3 129.9(5) . . ?
C13 O12 Ti5 150.4(10) . . ?
C16 O13 Ti5 130.5(5) . 16_666 ?
C10 O11 Ti3 149.6(10) . . ?
C34 O10 Ti4 148.3(11) . . ?
N2 C23 C22 120.9(8) . . ?
N2 C23 C24 118.2(8) . . ?
C24 C23 C22 120.9(8) . . ?
O17 C28 O18 124.0(7) . . ?
O17 C28 C29 118.4(8) . . ?
O18 C28 C29 117.6(9) . . ?
O14 C16 C17 118.5(7) . . ?
O13 C16 O14 124.7(7) . . ?
O13 C16 C17 116.8(8) . . ?
O15 C22 O16 123.9(7) . . ?
O15 C22 C23 117.9(7) . . ?
O16 C22 C23 118.2(8) . . ?
C23 N2 H2 118.6 . . ?
C23 N2 C27 122.9(10) . . ?
C27 N2 H2 118.6 . . ?
Ti1 O3 Ti1 103.6(5) 2_665 . ?
Ti1 O3 Ti1 103.6(5) 3_565 . ?
Ti1 O3 Ti1 103.6(5) 2_665 3_565 ?
C18 C17 C16 121.3(9) . . ?
C18 C17 N3 118.9(9) . . ?
N3 C17 C16 119.8(9) . . ?
N1 C29 C28 120.3(10) . . ?
C30 C29 C28 123.0(10) . . ?
C30 C29 N1 116.7(10) . . ?
Ti1 O4 Ti2 99.9(4) . 15_557 ?
Ti2 O4 Ti1 133.0(4) . . ?
Ti2 O4 Ti2 97.7(4) . 15_557 ?
Ti1 O5 Ti2 100.5(4) 3_565 14_457 ?
Ti2 O5 Ti1 135.0(4) . 3_565 ?
Ti2 O5 Ti2 98.2(4) . 14_457 ?
N2 C27 H27 121.0 . . ?
C26 C27 N2 118.0(11) . . ?
C26 C27 H27 121.0 . . ?
C29 N1 H1 118.5 . . ?
C33 N1 C29 123.0(13) . . ?
C33 N1 H1 118.5 . . ?
C23 C24 H24 119.4 . . ?
C25 C24 C23 121.1(11) . . ?
C25 C24 H24 119.4 . . ?
N1 C33 H33 121.7 . . ?
C32 C33 N1 116.6(15) . . ?
C32 C33 H33 121.7 . . ?
C4 O1 Ti1 153.7(14) . . ?
C17 C18 H18 120.7 . . ?
C17 C18 C19 118.6(13) . . ?
C19 C18 H18 120.7 . . ?
C17 N3 H3 119.7 . . ?
C17 N3 C21 120.6(11) . . ?
C21 N3 H3 119.7 . . ?
Ti1 O2 Ti1 102.2(4) . 2_665 ?
C7 O2 Ti1 128.3(10) . . ?
C7 O2 Ti1 128.9(10) . 2_665 ?
C29 C30 H30 120.0 . . ?
C29 C30 C31 120.0(14) . . ?
C31 C30 H30 120.0 . . ?
C33 C32 H32 119.2 . . ?
C31 C32 C33 121.7(13) . . ?
C31 C32 H32 119.1 . . ?
C1A O6 Ti2 174(3) . . ?
C1B O6 Ti2 165(3) . . ?
C27 C26 H26 119.0 . . ?
C27 C26 C25 122.0(10) . . ?
C25 C26 H26 119.0 . . ?
C24 C25 C26 117.8(11) . . ?
C24 C25 H25 121.1 . . ?
C26 C25 H25 121.1 . . ?
N3 C21 H21 120.3 . . ?
C20 C21 N3 119.5(13) . . ?
C20 C21 H21 120.3 . . ?
C18 C19 H19 118.6 . . ?
C20 C19 C18 122.8(15) . . ?
C20 C19 H19 118.6 . . ?
C30 C31 H31 119.1 . . ?
C32 C31 C30 121.7(15) . . ?
C32 C31 H31 119.1 . . ?
C21 C20 H20 120.2 . . ?
C19 C20 C21 119.6(14) . . ?
C19 C20 H20 120.2 . . ?
O11 C10 H10 94.3 . . ?
O11 C10 C12 116.5(13) . . ?
O11 C10 C11 119.5(14) . . ?
C12 C10 H10 94.3 . . ?
C11 C10 H10 94.3 . . ?
C11 C10 C12 122.3(15) . . ?
C10 C12 H12A 109.5 . . ?
C10 C12 H12B 109.5 . . ?
C10 C12 H12C 109.5 . . ?
H12A C12 H12B 109.5 . . ?
H12A C12 H12C 109.5 . . ?
H12B C12 H12C 109.5 . . ?
C10 C11 H11A 109.5 . . ?
C10 C11 H11B 109.5 . . ?
C10 C11 H11C 109.5 . . ?
H11A C11 H11B 109.5 . . ?
H11A C11 H11C 109.5 . . ?
H11B C11 H11C 109.5 . . ?
O2 C7 H 106.1 . . ?
O2 C7 C8 106.4(17) . . ?
C8 C7 H 106.1 . . ?
C9 C7 O2 109(2) . . ?
C9 C7 H 106.1 . . ?
C9 C7 C8 122(2) . . ?
O1 C4 HA 108.3 . . ?
O1 C4 HB 96.2 . . ?
O1 C4 C5A 113(2) . . ?
O1 C4 C6A 110(2) . . ?
O1 C4 C5B 124(3) . . ?
O1 C4 C6B 114(2) . . ?
C5A C4 HA 108.2 . . ?
C6A C4 HA 108.3 . . ?
C6A C4 C5A 109(2) . . ?
C5B C4 HB 96.2 . . ?
C5B C4 C6B 118(2) . . ?
C6B C4 HB 96.2 . . ?
C7 C8 HC 109.5 . . ?
C7 C8 HD 109.5 . . ?
C7 C8 HE 109.5 . . ?
HC C8 HD 109.5 . . ?
HC C8 HE 109.5 . . ?
HD C8 HE 109.5 . . ?
C7 C9 HF 109.5 . . ?
C7 C9 HG 109.5 . . ?
C7 C9 HH 109.5 . . ?
HF C9 HG 109.5 . . ?
HF C9 HH 109.5 . . ?
HG C9 HH 109.5 . . ?
C4 C5A HI 109.5 . . ?
C4 C5A HJ 109.5 . . ?
C4 C5A HK 109.5 . . ?
HI C5A HJ 109.5 . . ?
HI C5A HK 109.5 . . ?
HJ C5A HK 109.5 . . ?
O6 C1A HL 112.7 . . ?
O6 C1A C2A 99(3) . . ?
O6 C1A C3A 101(4) . . ?
C2A C1A HL 112.7 . . ?
C3A C1A HL 112.7 . . ?
C3A C1A C2A 117(3) . . ?
C1A C2A HM 108.8 . . ?
C1A C2A HN 109.7 . . ?
C1A C2A HO 109.9 . . ?
HM C2A HN 109.4 . . ?
HM C2A HO 109.5 . . ?
HN C2A HO 109.5 . . ?
C1A C3A HP 109.3 . . ?
C1A C3A HQ 109.4 . . ?
C1A C3A HR 109.7 . . ?
HP C3A HQ 109.4 . . ?
HP C3A HR 109.4 . . ?
HQ C3A HR 109.5 . . ?
H36A C36 H36B 109.4 . . ?
H36A C36 H36C 109.5 . . ?
H36B C36 H36C 109.5 . . ?
C34 C36 H36A 109.3 . . ?
C34 C36 H36B 109.9 . . ?
C34 C36 H36C 109.2 . . ?
O10 C34 C36 104.2(14) . . ?
O10 C34 H34 107.0 . . ?
O10 C34 C35 109.7(15) . . ?
C36 C34 H34 107.0 . . ?
C35 C34 C36 121(3) . . ?
C35 C34 H34 107.0 . . ?
C34 C35 H35A 109.5 . . ?
C34 C35 H35B 109.5 . . ?
C34 C35 H35C 109.5 . . ?
H35A C35 H35B 109.5 . . ?
H35A C35 H35C 109.5 . . ?
H35B C35 H35C 109.5 . . ?
C4 C6A HS 109.5 . . ?
C4 C6A HT 109.5 . . ?
C4 C6A HU 109.5 . . ?
HS C6A HT 109.5 . . ?
HS C6A HU 109.5 . . ?
HT C6A HU 109.5 . . ?
C4 C5B HV 109.5 . . ?
C4 C5B HW 109.5 . . ?
C4 C5B HX 109.5 . . ?
HV C5B HW 109.5 . . ?
HV C5B HX 109.5 . . ?
HW C5B HX 109.5 . . ?
C4 C6B HY 109.3 . . ?
C4 C6B HZ 110.0 . . ?
C4 C6B H4 109.2 . . ?
HY C6B HZ 109.5 . . ?
HY C6B H4 109.5 . . ?
HZ C6B H4 109.4 . . ?
O12 C13 H13 90.4 . . ?
O12 C13 H13A 100.5 . . ?
O12 C13 C14A 122.3(19) . . ?
O12 C13 C15A 113.0(14) . . ?
O12 C13 C15B 122(2) . . ?
O12 C13 C14B 116(2) . . ?
C14A C13 H13 90.4 . . ?
C14A C13 C15A 125(2) . . ?
C15A C13 H13 90.4 . . ?
C15B C13 H13A 100.5 . . ?
C14B C13 H13A 100.5 . . ?
C14B C13 C15B 112(2) . . ?
C13 C14A H14A 109.5 . . ?
C13 C14A H14B 109.5 . . ?
C13 C14A H14C 109.5 . . ?
H14A C14A H14B 109.5 . . ?
H14A C14A H14C 109.5 . . ?
H14B C14A H14C 109.5 . . ?
C13 C15A H15A 109.5 . . ?
C13 C15A H15B 109.5 . . ?
C13 C15A H15C 109.5 . . ?
H15A C15A H15B 109.5 . . ?
H15A C15A H15C 109.5 . . ?
H15B C15A H15C 109.5 . . ?
C13 C15B H15D 109.5 . . ?
C13 C15B H15E 109.5 . . ?
C13 C15B H15F 109.5 . . ?
H15D C15B H15E 109.5 . . ?
H15D C15B H15F 109.5 . . ?
H15E C15B H15F 109.5 . . ?
C13 C14B H14D 108.5 . . ?
C13 C14B H14E 111.3 . . ?
C13 C14B H14F 108.6 . . ?
H14D C14B H14E 109.5 . . ?
H14D C14B H14F 109.5 . . ?
H14E C14B H14F 109.5 . . ?
O6 C1B H5 113.6 . . ?
O6 C1B C2B 98(4) . . ?
O6 C1B C3B 100(4) . . ?
C2B C1B H5 113.6 . . ?
C3B C1B H5 113.6 . . ?
C3B C1B C2B 116(4) . . ?
C1B C2B H6 108.4 . . ?
C1B C2B H7 109.5 . . ?
C1B C2B H8 110.5 . . ?
H6 C2B H7 109.4 . . ?
H6 C2B H8 109.5 . . ?
H7 C2B H8 109.5 . . ?
C1B C3B H9 107.4 . . ?
C1B C3B H11 110.5 . . ?
C1B C3B H12 110.6 . . ?
H9 C3B H11 109.5 . . ?
H9 C3B H12 109.4 . . ?
H11 C3B H12 109.4 . . ?

loop_
_geom_bond_atom_site_label_1
_geom_bond_atom_site_label_2
_geom_bond_distance
_geom_bond_site_symmetry_2
_geom_bond_publ_flag
Ti4 Ti3 3.093(2) 16_666 ?
Ti4 Ti5 3.103(2) 16_666 ?
Ti4 O8 2.166(5) 16_666 ?
Ti4 O9 1.862(5) . ?
Ti4 O7 1.906(5) . ?
Ti4 O15 2.057(5) 16_666 ?
Ti4 O17 2.076(6) 16_666 ?
Ti4 O10 1.783(6) . ?
Ti3 Ti5 3.1087(18) 16_666 ?
Ti3 O8 1.903(5) . ?
Ti3 O9 2.177(5) 16_666 ?
Ti3 O7 1.889(5) . ?
Ti3 O14 2.053(6) . ?
Ti3 O16 2.074(5) . ?
Ti3 O11 1.792(6) . ?
Ti5 O8 1.879(5) . ?
Ti5 O9 1.907(5) . ?
Ti5 O7 2.176(5) 16_666 ?
Ti5 O18 2.049(6) . ?
Ti5 O12 1.770(6) . ?
Ti5 O13 2.084(6) 16_666 ?
Ti1 Ti1 3.121(4) 2_665 ?
Ti1 Ti1 3.121(4) 3_565 ?
Ti1 Ti2 3.058(4) 15_557 ?
Ti1 O3 1.986(8) . ?
Ti1 O4 1.956(8) . ?
Ti1 O5 1.944(10) 2_665 ?
Ti1 O1 1.777(9) . ?
Ti1 O2 2.008(9) 3_565 ?
Ti1 O2 2.003(9) . ?
Ti2 Ti2 2.971(2) 14_457 ?
Ti2 Ti2 2.971(2) 15_557 ?
Ti2 O4 2.039(10) 14_457 ?
Ti2 O4 1.904(9) . ?
Ti2 O5 2.033(9) 15_557 ?
Ti2 O5 1.895(10) . ?
Ti2 O6 1.710(11) . ?
O15 C22 1.246(10) . ?
O14 C16 1.272(10) . ?
O17 C28 1.241(10) . ?
O18 C28 1.263(10) . ?
O16 C22 1.269(10) . ?
O12 C13 1.361(9) . ?
O13 C16 1.242(10) . ?
O11 C10 1.343(14) . ?
O10 C34 1.370(9) . ?
C23 C22 1.487(11) . ?
C23 N2 1.341(12) . ?
C23 C24 1.385(14) . ?
C28 C29 1.471(12) . ?
C16 C17 1.492(12) . ?
N2 H2 0.8600 . ?
N2 C27 1.376(13) . ?
C17 C18 1.337(14) . ?
C17 N3 1.354(14) . ?
C29 N1 1.383(16) . ?
C29 C30 1.349(15) . ?
C27 H27 0.9300 . ?
C27 C26 1.349(17) . ?
N1 H1 0.8600 . ?
N1 C33 1.371(16) . ?
C24 H24 0.9300 . ?
C24 C25 1.377(15) . ?
C33 H33 0.9300 . ?
C33 C32 1.36(2) . ?
O1 C4 1.385(10) . ?
C18 H18 0.9300 . ?
C18 C19 1.395(19) . ?
N3 H3 0.8600 . ?
N3 C21 1.384(17) . ?
O2 C7 1.51(2) . ?
C30 H30 0.9300 . ?
C30 C31 1.382(18) . ?
C32 H32 0.9300 . ?
C32 C31 1.29(2) . ?
O6 C1A 1.331(9) . ?
O6 C1B 1.356(9) . ?
C26 H26 0.9300 . ?
C26 C25 1.383(19) . ?
C25 H25 0.9300 . ?
C21 H21 0.9300 . ?
C21 C20 1.34(2) . ?
C19 H19 0.9300 . ?
C19 C20 1.29(2) . ?
C31 H31 0.9300 . ?
C20 H20 0.9300 . ?
C10 H10 0.9800 . ?
C10 C12 1.482(9) . ?
C10 C11 1.38(2) . ?
C12 H12A 0.9600 . ?
C12 H12B 0.9600 . ?
C12 H12C 0.9600 . ?
C11 H11A 0.9600 . ?
C11 H11B 0.9600 . ?
C11 H11C 0.9600 . ?
C7 H 0.9800 . ?
C7 C8 1.56(3) . ?
C7 C9 1.51(4) . ?
C4 HA 0.9800 . ?
C4 HB 0.9800 . ?
C4 C5A 1.508(10) . ?
C4 C6A 1.507(10) . ?
C4 C5B 1.495(10) . ?
C4 C6B 1.501(10) . ?
C8 HC 0.9600 . ?
C8 HD 0.9600 . ?
C8 HE 0.9600 . ?
C9 HF 0.9600 . ?
C9 HG 0.9600 . ?
C9 HH 0.9600 . ?
C5A HI 0.9600 . ?
C5A HJ 0.9600 . ?
C5A HK 0.9600 . ?
C1A HL 0.9800 . ?
C1A C2A 1.500(7) . ?
C1A C3A 1.500(6) . ?
C2A HM 0.9601 . ?
C2A HN 0.9599 . ?
C2A HO 0.9603 . ?
C3A HP 0.9599 . ?
C3A HQ 0.9596 . ?
C3A HR 0.9601 . ?
C36 H36A 0.9598 . ?
C36 H36B 0.9601 . ?
C36 H36C 0.9598 . ?
C36 C34 1.529(10) . ?
C34 H34 0.9800 . ?
C34 C35 1.437(10) . ?
C35 H35A 0.9600 . ?
C35 H35B 0.9600 . ?
C35 H35C 0.9600 . ?
C6A HS 0.9600 . ?
C6A HT 0.9600 . ?
C6A HU 0.9600 . ?
C5B HV 0.9600 . ?
C5B HW 0.9600 . ?
C5B HX 0.9600 . ?
C6B HY 0.9596 . ?
C6B HZ 0.9602 . ?
C6B H4 0.9599 . ?
C13 H13 0.9800 . ?
C13 H13A 0.9800 . ?
C13 C14A 1.440(9) . ?
C13 C15A 1.449(9) . ?
C13 C15B 1.449(9) . ?
C13 C14B 1.444(9) . ?
C14A H14A 0.9600 . ?
C14A H14B 0.9600 . ?
C14A H14C 0.9600 . ?
C15A H15A 0.9600 . ?
C15A H15B 0.9600 . ?
C15A H15C 0.9600 . ?
C15B H15D 0.9600 . ?
C15B H15E 0.9600 . ?
C15B H15F 0.9600 . ?
C14B H14D 0.9605 . ?
C14B H14E 0.9599 . ?
C14B H14F 0.9603 . ?
C1B H5 0.9800 . ?
C1B C2B 1.501(10) . ?
C1B C3B 1.500(10) . ?
C2B H6 0.9601 . ?
C2B H7 0.9601 . ?
C2B H8 0.9593 . ?
C3B H9 0.9599 . ?
C3B H11 0.9603 . ?
C3B H12 0.9601 . ?

loop_
_geom_torsion_atom_site_label_1
_geom_torsion_atom_site_label_2
_geom_torsion_atom_site_label_3
_geom_torsion_atom_site_label_4
_geom_torsion
_geom_torsion_site_symmetry_1
_geom_torsion_site_symmetry_2
_geom_torsion_site_symmetry_3
_geom_torsion_site_symmetry_4
_geom_torsion_publ_flag
Ti4 Ti3 O7 Ti4 67.7(4) 16_666 . . . ?
Ti4 Ti3 O7 Ti5 -46.17(18) 16_666 . . 16_666 ?
Ti4 Ti3 O11 C10 88.5(19) 16_666 . . . ?
Ti4 Ti5 O8 Ti3 113.0(4) 16_666 . . . ?
Ti4 Ti5 O12 C13 -168.1(15) 16_666 . . . ?
Ti4 O15 C22 O16 -7.1(11) 16_666 . . . ?
Ti4 O15 C22 C23 171.3(5) 16_666 . . . ?
Ti4 O17 C28 O18 4.3(12) 16_666 . . . ?
Ti4 O17 C28 C29 -175.2(5) 16_666 . . . ?
Ti4 O10 C34 C36 -109(3) . . . . ?
Ti4 O10 C34 C35 120(2) . . . . ?
Ti3 Ti4 O9 Ti5 113.4(4) 16_666 . . . ?
Ti3 Ti4 O10 C34 -157.4(18) 16_666 . . . ?
Ti3 Ti5 O8 Ti4 -45.32(18) 16_666 . . 16_666 ?
Ti3 Ti5 O8 Ti3 67.7(4) 16_666 . . . ?
Ti3 Ti5 O12 C13 57.6(17) 16_666 . . . ?
Ti3 O14 C16 O13 5.0(12) . . . . ?
Ti3 O14 C16 C17 -175.3(5) . . . . ?
Ti3 O16 C22 O15 2.6(11) . . . . ?
Ti3 O16 C22 C23 -175.9(5) . . . . ?
Ti3 O11 C10 C12 -134.2(16) . . . . ?
Ti3 O11 C10 C11 60(4) . . . . ?
Ti5 Ti4 O9 Ti3 -46.29(17) 16_666 . . 16_666 ?
Ti5 Ti4 O9 Ti5 67.1(4) 16_666 . . . ?
Ti5 Ti4 O10 C34 62.6(19) 16_666 . . . ?
Ti5 Ti3 O7 Ti4 113.9(5) 16_666 . . . ?
Ti5 Ti3 O11 C10 -133.9(18) 16_666 . . . ?
Ti5 O18 C28 O17 -0.8(12) . . . . ?
Ti5 O18 C28 C29 178.7(5) . . . . ?
Ti5 O12 C13 C14A -101(3) . . . . ?
Ti5 O12 C13 C15A 77(3) . . . . ?
Ti5 O12 C13 C15B 142(4) . . . . ?
Ti5 O12 C13 C14B -1(4) . . . . ?
Ti5 O13 C16 O14 3.4(12) 16_666 . . . ?
Ti5 O13 C16 C17 -176.4(6) 16_666 . . . ?
Ti1 Ti1 O1 C4 -139(3) 3_565 . . . ?
Ti1 Ti1 O1 C4 127(3) 2_665 . . . ?
Ti1 Ti2 O5 Ti1 99.3(6) 14_457 . . 3_565 ?
Ti1 Ti2 O5 Ti2 -14.7(4) 14_457 . . 14_457 ?
Ti1 Ti2 O6 C1B -127(10) 14_457 . . . ?
Ti1 O1 C4 C5A 64(4) . . . . ?
Ti1 O1 C4 C6A -175(2) . . . . ?
Ti1 O1 C4 C5B 149(3) . . . . ?
Ti1 O1 C4 C6B -52(5) . . . . ?
Ti1 O2 C7 C8 118.6(16) . . . . ?
Ti1 O2 C7 C8 -72(2) 2_665 . . . ?
Ti1 O2 C7 C9 -108(2) . . . . ?
Ti1 O2 C7 C9 62(2) 2_665 . . . ?
Ti2 Ti1 O1 C4 -5(3) 15_557 . . . ?
Ti2 Ti2 O5 Ti1 113.9(7) 14_457 . . 3_565 ?
Ti2 Ti2 O5 Ti1 16.3(8) 15_557 . . 3_565 ?
Ti2 Ti2 O5 Ti2 -97.6(3) 15_557 . . 14_457 ?
Ti2 Ti2 O6 C1B -43(10) 15_557 . . . ?
Ti2 Ti2 O6 C1B 151(10) 14_457 . . . ?
Ti2 O6 C1B C2B -146(16) . . . . ?
Ti2 O6 C1B C3B -27(16) . . . . ?
O8 Ti4 O9 Ti3 -15.20(18) 16_666 . . 16_666 ?
O8 Ti4 O9 Ti5 98.2(4) 16_666 . . . ?
O8 Ti3 O7 Ti4 23.3(5) . . . . ?
O8 Ti3 O7 Ti5 -90.6(2) . . . 16_666 ?
O8 Ti3 O11 C10 105.8(19) . . . . ?
O8 Ti5 O12 C13 178.5(16) . . . . ?
O9 Ti4 O10 C34 -175.1(18) . . . . ?
O9 Ti3 O7 Ti4 98.4(4) 16_666 . . . ?
O9 Ti3 O7 Ti5 -15.5(2) 16_666 . . 16_666 ?
O9 Ti5 O8 Ti4 -89.9(2) . . . 16_666 ?
O9 Ti5 O8 Ti3 23.1(4) . . . . ?
O9 Ti5 O12 C13 73.3(16) . . . . ?
O7 Ti4 O9 Ti3 -90.8(2) . . . 16_666 ?
O7 Ti4 O9 Ti5 22.6(4) . . . . ?
O7 Ti4 O10 C34 80.8(19) . . . . ?
O7 Ti3 O11 C10 -150.3(19) . . . . ?
O7 Ti5 O8 Ti4 -14.97(19) 16_666 . . 16_666 ?
O7 Ti5 O8 Ti3 98.0(4) 16_666 . . . ?
O15 Ti4 O9 Ti3 73.3(2) 16_666 . . 16_666 ?
O15 Ti4 O9 Ti5 -173.3(4) 16_666 . . . ?
O15 Ti4 O10 C34 -85.3(19) 16_666 . . . ?
O14 Ti3 O7 Ti4 -172.3(4) . . . . ?
O14 Ti3 O7 Ti5 73.8(2) . . . 16_666 ?
O14 Ti3 O11 C10 -60.4(19) . . . . ?
O14 C16 C17 C18 -166.7(11) . . . . ?
O14 C16 C17 N3 12.2(13) . . . . ?
O17 Ti4 O9 Ti3 29.1(8) 16_666 . . 16_666 ?
O17 Ti4 O9 Ti5 142.5(6) 16_666 . . . ?
O17 Ti4 O10 C34 -8.1(19) 16_666 . . . ?
O17 C28 C29 N1 -170.2(9) . . . . ?
O17 C28 C29 C30 13.7(14) . . . . ?
O18 Ti5 O8 Ti4 73.7(2) . . . 16_666 ?
O18 Ti5 O8 Ti3 -173.3(4) . . . . ?
O18 Ti5 O12 C13 -91.7(16) . . . . ?
O18 C28 C29 N1 10.3(13) . . . . ?
O18 C28 C29 C30 -165.8(10) . . . . ?
O16 Ti3 O7 Ti4 143.3(6) . . . . ?
O16 Ti3 O7 Ti5 29.4(8) . . . 16_666 ?
O16 Ti3 O11 C10 17.3(19) . . . . ?
O12 Ti5 O8 Ti4 168.5(2) . . . 16_666 ?
O12 Ti5 O8 Ti3 -78.5(4) . . . . ?
O13 Ti5 O8 Ti4 32.0(8) 16_666 . . 16_666 ?
O13 Ti5 O8 Ti3 145.0(6) 16_666 . . . ?
O13 Ti5 O12 C13 -13.8(16) 16_666 . . . ?
O13 C16 C17 C18 13.1(14) . . . . ?
O13 C16 C17 N3 -168.1(9) . . . . ?
O11 Ti3 O7 Ti4 -80.0(5) . . . . ?
O11 Ti3 O7 Ti5 166.1(2) . . . 16_666 ?
O10 Ti4 O9 Ti3 165.0(2) . . . 16_666 ?
O10 Ti4 O9 Ti5 -81.6(4) . . . . ?
C23 N2 C27 C26 -0.3(16) . . . . ?
C23 C24 C25 C26 0(2) . . . . ?
C28 C29 N1 C33 -178.3(10) . . . . ?
C28 C29 C30 C31 174.6(13) . . . . ?
C16 C17 C18 C19 -178.5(13) . . . . ?
C16 C17 N3 C21 177.6(12) . . . . ?
C22 C23 N2 C27 -175.9(8) . . . . ?
C22 C23 C24 C25 175.9(11) . . . . ?
N2 C23 C22 O15 -9.6(12) . . . . ?
N2 C23 C22 O16 168.9(8) . . . . ?
N2 C23 C24 C25 -1.1(17) . . . . ?
N2 C27 C26 C25 -0.4(19) . . . . ?
C17 C18 C19 C20 -1(3) . . . . ?
C17 N3 C21 C20 2(2) . . . . ?
C29 N1 C33 C32 2(2) . . . . ?
C29 C30 C31 C32 5(3) . . . . ?
O4 Ti1 O1 C4 -46(3) . . . . ?
O4 Ti2 O5 Ti1 122.3(7) 14_457 . . 3_565 ?
O4 Ti2 O5 Ti1 -20.5(7) . . . 3_565 ?
O4 Ti2 O5 Ti2 -134.4(3) . . . 14_457 ?
O4 Ti2 O5 Ti2 8.4(3) 14_457 . . 14_457 ?
O4 Ti2 O6 C1B 2(10) . . . . ?
O4 Ti2 O6 C1B -168(10) 14_457 . . . ?
O5 Ti1 O1 C4 36(3) 2_665 . . . ?
O5 Ti2 O5 Ti1 64.1(9) 15_557 . . 3_565 ?
O5 Ti2 O5 Ti2 -49.9(6) 15_557 . . 14_457 ?
O5 Ti2 O6 C1B 105(10) . . . . ?
O5 Ti2 O6 C1B -85(10) 15_557 . . . ?
C27 C26 C25 C24 0(2) . . . . ?
N1 C29 C30 C31 -1.6(19) . . . . ?
N1 C33 C32 C31 2(2) . . . . ?
C24 C23 C22 O15 173.5(8) . . . . ?
C24 C23 C22 O16 -7.9(12) . . . . ?
C24 C23 N2 C27 1.1(14) . . . . ?
C33 C32 C31 C30 -6(3) . . . . ?
C18 C17 N3 C21 -3.5(19) . . . . ?
C18 C19 C20 C21 -1(3) . . . . ?
N3 C17 C18 C19 3(2) . . . . ?
N3 C21 C20 C19 0(3) . . . . ?
O2 Ti1 O1 C4 128(3) . . . . ?
O2 Ti1 O1 C4 -138(3) 3_565 . . . ?
C30 C29 N1 C33 -2.0(17) . . . . ?
O6 Ti2 O5 Ti1 -131.6(8) . . . 3_565 ?
O6 Ti2 O5 Ti2 114.5(6) . . . 14_457 ?
